data_4068700
loop_
_publ_author_name
'Shima, Takanori'
'Sugimura, Yumi'
'Suzuki, Hiroharu'

_publ_section_title
;
 Heterometallic Trinuclear Polyhydrido Complexes Containing Ruthenium and
 a Group 9 Metal, [Cp*3Ru2M(\m3-H)(\m-H)3] (M = Ir or Rh; Cp* =
 \h5-C5Me5): Synthesis, Structure, and Site Selectivity in Reactions with
 Phosphines
;
_journal_issue 3
_journal_name_full Organometallics
_journal_page_first 871
_journal_paper_doi 10.1021/om8010432
_journal_volume 28
_journal_year 2009
_chemical_formula_sum 'C31 H51 Ir Ru2'
_chemical_formula_weight 818.06
_chemical_name_systematic
; 
 ? 
;
_space_group_IT_number 2
_symmetry_cell_setting triclinic
_symmetry_space_group_name_Hall '-P 1'
_symmetry_space_group_name_H-M 'P -1'
_atom_sites_solution_hydrogens geom
_atom_sites_solution_primary direct
_atom_sites_solution_secondary difmap
_audit_creation_method SHELXL-97
_cell_angle_alpha 93.39(4)
_cell_angle_beta 118.53(4)
_cell_angle_gamma 69.23(4)
_cell_formula_units_Z 2
_cell_length_a 11.143(7)
_cell_length_b 15.510(5)
_cell_length_c 11.115(5)
_cell_measurement_temperature 223(2)
_cell_volume 1563.8(16)
_computing_data_reduction 'teXsan: PROCESS (MSC)'
_computing_molecular_graphics 'ORTEX (P.McArdle, 1995)'
_computing_publication_material 'SHELXL-97/2 (Sheldrick,1997)'
_computing_structure_refinement 'SHELXL-97 (Sheldrick, 1997)'
_computing_structure_solution 'DIRDIF 94 PATTY (Beurskens, 1994)'
_diffrn_ambient_temperature 223(2)
_diffrn_measured_fraction_theta_full 0.994
_diffrn_measured_fraction_theta_max 0.994
_diffrn_measurement_device_type '4-circle diffractometer'
_diffrn_measurement_method 'scintillation counter'
_diffrn_radiation_monochromator graphite
_diffrn_radiation_source 'fine-focus sealed tube'
_diffrn_radiation_type MoK\a
_diffrn_radiation_wavelength 0.71069
_diffrn_reflns_av_R_equivalents 0.0288
_diffrn_reflns_av_sigmaI/netI 0.0330
_diffrn_reflns_limit_h_max 14
_diffrn_reflns_limit_h_min -12
_diffrn_reflns_limit_k_max 20
_diffrn_reflns_limit_k_min -20
_diffrn_reflns_limit_l_max 0
_diffrn_reflns_limit_l_min -14
_diffrn_reflns_number 7494
_diffrn_reflns_theta_full 27.50
_diffrn_reflns_theta_max 27.50
_diffrn_reflns_theta_min 2.69
_exptl_absorpt_coefficient_mu 5.214
_exptl_absorpt_correction_T_max 0.4220
_exptl_absorpt_correction_T_min 0.1802
_exptl_absorpt_correction_type psi-scan
_exptl_crystal_colour Black
_exptl_crystal_density_diffrn 1.737
_exptl_crystal_density_method 'not measured'
_exptl_crystal_description block
_exptl_crystal_F_000 804
_exptl_crystal_size_max 0.50
_exptl_crystal_size_mid 0.40
_exptl_crystal_size_min 0.20
_refine_diff_density_max 2.826
_refine_diff_density_min -1.281
_refine_diff_density_rms 0.159
_refine_ls_extinction_method none
_refine_ls_goodness_of_fit_ref 1.049
_refine_ls_hydrogen_treatment mixed
_refine_ls_matrix_type full
_refine_ls_number_parameters 338
_refine_ls_number_reflns 7137
_refine_ls_number_restraints 3
_refine_ls_restrained_S_all 1.049
_refine_ls_R_factor_all 0.0481
_refine_ls_R_factor_gt 0.0316
_refine_ls_shift/su_max 0.002
_refine_ls_shift/su_mean 0.000
_refine_ls_structure_factor_coef Fsqd
_refine_ls_weighting_details 'calc w=1/[\s^2^(Fo^2^)+(0.0423P)^2^+4.4634P] where P=(Fo^2^+2Fc^2^)/3'
_refine_ls_weighting_scheme calc
_refine_ls_wR_factor_gt 0.0782
_refine_ls_wR_factor_ref 0.0854
_reflns_number_gt 5980
_reflns_number_total 7137
_reflns_threshold_expression >2sigma(I)
_cod_data_source_file om8010432_si_002.cif
_cod_data_source_block Ru2Ir
_cod_depositor_comments
;
The following automatic conversions were performed:

'_symmetry_cell_setting' value 'Triclinic' changed to 'triclinic'
according to /home/saulius/struct/CIF-dictionaries/cif_core.dic
dictionary named 'cif_core.dic' version 2.4.2 from
2011-04-26.

'_exptl_absorpt_correction_type' value 'psi scan'
changed to 'psi-scan' according to
/home/saulius/struct/CIF-dictionaries/cif_core.dic dictionary named
'cif_core.dic' version 2.4.2 from 2011-04-26.

Automatic conversion script
Id: cif_fix_values 1715 2011-07-08 13:25:40Z adriana 
;
_cod_original_cell_volume 1563.9(13)
_cod_original_sg_symbol_H-M P-1
_cod_database_code 4068700

loop_
_symmetry_equiv_pos_as_xyz
'x, y, z'
'-x, -y, -z'

loop_
_atom_site_label
_atom_site_type_symbol
_atom_site_fract_x
_atom_site_fract_y
_atom_site_fract_z
_atom_site_U_iso_or_equiv
_atom_site_adp_type
_atom_site_occupancy
_atom_site_symmetry_multiplicity
_atom_site_calc_flag
_atom_site_refinement_flags
Ir1 Ir 0.16512(2) 0.280705(14) 1.042111(19) 0.02317(6) Uani 1 1 d D
Ru1 Ru -0.00289(5) 0.25713(3) 0.78054(4) 0.02698(10) Uani 1 1 d D
Ru2 Ru 0.25811(4) 0.27643(3) 0.85715(4) 0.02641(10) Uani 1 1 d D
C1 C 0.3323(6) 0.2177(4) 1.2571(5) 0.0316(11) Uani 1 1 d .
C2 C 0.2032(7) 0.1944(4) 1.2164(5) 0.0329(12) Uani 1 1 d .
C3 C 0.0830(6) 0.2785(5) 1.1875(6) 0.0352(13) Uani 1 1 d .
C4 C 0.1333(7) 0.3542(4) 1.2038(6) 0.0369(13) Uani 1 1 d .
C5 C 0.2885(7) 0.3155(4) 1.2506(6) 0.0346(12) Uani 1 1 d .
C6 C 0.4864(7) 0.1488(5) 1.3082(7) 0.0480(16) Uani 1 1 d .
H6A H 0.5420 0.1777 1.2893 0.058 Uiso 1 1 calc R
H6B H 0.4833 0.0952 1.2571 0.058 Uiso 1 1 calc R
C7 C 0.2048(10) 0.0983(5) 1.2176(8) 0.060(2) Uani 1 1 d .
H7A H 0.2770 0.0583 1.1933 0.090 Uiso 1 1 calc R
H7B H 0.1082 0.0986 1.1512 0.090 Uiso 1 1 calc R
H7C H 0.2301 0.0752 1.3092 0.090 Uiso 1 1 calc R
C8 C -0.0690(8) 0.2886(7) 1.1531(7) 0.063(2) Uani 1 1 d .
H8A H -0.1404 0.3341 1.0716 0.095 Uiso 1 1 calc R
H8B H -0.0850 0.3092 1.2301 0.095 Uiso 1 1 calc R
H8C H -0.0799 0.2291 1.1353 0.095 Uiso 1 1 calc R
C9 C 0.0439(10) 0.4549(5) 1.1899(8) 0.065(2) Uani 1 1 d .
H9A H -0.0582 0.4674 1.1225 0.097 Uiso 1 1 calc R
H9B H 0.0805 0.4925 1.1597 0.097 Uiso 1 1 calc R
H9C H 0.0515 0.4702 1.2785 0.097 Uiso 1 1 calc R
C10 C 0.3877(9) 0.3679(6) 1.2957(8) 0.0571(19) Uani 1 1 d .
H10A H 0.3391 0.4257 1.2339 0.086 Uiso 1 1 calc R
H10B H 0.4774 0.3308 1.2938 0.086 Uiso 1 1 calc R
H10C H 0.4116 0.3816 1.3890 0.086 Uiso 1 1 calc R
C11 C 0.5656(9) 0.1152(6) 1.4612(8) 0.068(2) Uani 1 1 d .
H11A H 0.6665 0.0744 1.4903 0.102 Uiso 1 1 calc R
H11B H 0.5162 0.0814 1.4794 0.102 Uiso 1 1 calc R
H11C H 0.5649 0.1682 1.5122 0.102 Uiso 1 1 calc R
C12 C -0.1027(8) 0.2110(6) 0.5817(6) 0.0505(18) Uani 1 1 d .
C13 C -0.0738(8) 0.1470(5) 0.6861(7) 0.0468(16) Uani 1 1 d .
C14 C -0.1611(7) 0.1923(4) 0.7494(6) 0.0384(13) Uani 1 1 d .
C15 C -0.2375(6) 0.2860(5) 0.6884(6) 0.0400(14) Uani 1 1 d .
C16 C -0.2010(7) 0.2999(5) 0.5852(6) 0.0473(17) Uani 1 1 d .
C17 C -0.0501(12) 0.1895(9) 0.4766(9) 0.098(4) Uani 1 1 d .
H17A H -0.0248 0.2399 0.4612 0.147 Uiso 1 1 calc R
H17B H -0.1277 0.1825 0.3904 0.147 Uiso 1 1 calc R
H17C H 0.0359 0.1321 0.5110 0.147 Uiso 1 1 calc R
C18 C 0.0204(10) 0.0465(6) 0.7171(11) 0.082(3) Uani 1 1 d .
H18A H 0.0621 0.0254 0.8141 0.122 Uiso 1 1 calc R
H18B H 0.0992 0.0373 0.6966 0.122 Uiso 1 1 calc R
H18C H -0.0384 0.0113 0.6609 0.122 Uiso 1 1 calc R
C19 C -0.1803(10) 0.1452(6) 0.8494(8) 0.063(2) Uani 1 1 d .
H19A H -0.0868 0.0978 0.9130 0.094 Uiso 1 1 calc R
H19B H -0.2518 0.1166 0.7991 0.094 Uiso 1 1 calc R
H19C H -0.2147 0.1908 0.9007 0.094 Uiso 1 1 calc R
C20 C -0.3471(8) 0.3588(6) 0.7193(10) 0.069(2) Uani 1 1 d .
H20A H -0.3427 0.4191 0.7093 0.104 Uiso 1 1 calc R
H20B H -0.3242 0.3436 0.8132 0.104 Uiso 1 1 calc R
H20C H -0.4453 0.3606 0.6554 0.104 Uiso 1 1 calc R
C21 C -0.2591(11) 0.3882(8) 0.4932(9) 0.092(4) Uani 1 1 d .
H21A H -0.1854 0.3893 0.4710 0.138 Uiso 1 1 calc R
H21B H -0.2822 0.4411 0.5404 0.138 Uiso 1 1 calc R
H21C H -0.3475 0.3915 0.4087 0.138 Uiso 1 1 calc R
C22 C 0.3667(7) 0.3495(5) 0.8132(8) 0.0455(16) Uani 1 1 d .
C23 C 0.4710(7) 0.2881(7) 0.9374(7) 0.055(2) Uani 1 1 d .
C24 C 0.4835(8) 0.1978(7) 0.9090(9) 0.072(3) Uani 1 1 d .
C25 C 0.3883(9) 0.2011(5) 0.7630(8) 0.0518(18) Uani 1 1 d .
C26 C 0.3190(7) 0.2953(5) 0.7059(7) 0.0456(16) Uani 1 1 d .
C27 C 0.3278(13) 0.4524(6) 0.7977(15) 0.105(4) Uani 1 1 d .
H27A H 0.3316 0.4759 0.8818 0.157 Uiso 1 1 calc R
H27B H 0.2292 0.4821 0.7207 0.157 Uiso 1 1 calc R
H27C H 0.3973 0.4660 0.7806 0.157 Uiso 1 1 calc R
C28 C 0.5608(12) 0.3172(12) 1.0745(11) 0.128(6) Uani 1 1 d .
H28A H 0.5124 0.3831 1.0738 0.192 Uiso 1 1 calc R
H28B H 0.6582 0.3053 1.0880 0.192 Uiso 1 1 calc R
H28C H 0.5690 0.2819 1.1490 0.192 Uiso 1 1 calc R
C29 C 0.5841(12) 0.1077(9) 1.0046(14) 0.148(7) Uani 1 1 d .
H29A H 0.5313 0.0661 0.9856 0.221 Uiso 1 1 calc R
H29B H 0.6177 0.1199 1.0996 0.221 Uiso 1 1 calc R
H29C H 0.6682 0.0789 0.9902 0.221 Uiso 1 1 calc R
C30 C 0.3742(15) 0.1188(8) 0.6856(16) 0.123(5) Uani 1 1 d .
H30A H 0.3681 0.0742 0.7380 0.185 Uiso 1 1 calc R
H30B H 0.4595 0.0897 0.6731 0.185 Uiso 1 1 calc R
H30C H 0.2859 0.1397 0.5960 0.185 Uiso 1 1 calc R
C31 C 0.2194(11) 0.3345(9) 0.5552(8) 0.094(4) Uani 1 1 d .
H31A H 0.1322 0.3858 0.5441 0.140 Uiso 1 1 calc R
H31B H 0.1909 0.2864 0.5025 0.140 Uiso 1 1 calc R
H31C H 0.2711 0.3567 0.5222 0.140 Uiso 1 1 calc R
H1 H 0.088(8) 0.307(5) 0.728(7) 0.06(2) Uiso 1 1 d .
H2 H 0.205(3) 0.184(4) 0.922(5) 0.021(13) Uiso 1 1 d D
H3 H -0.008(6) 0.323(5) 0.911(6) 0.06(2) Uiso 1 1 d D
H4 H 0.231(8) 0.339(4) 0.982(7) 0.07(2) Uiso 1 1 d D

loop_
_atom_site_aniso_label
_atom_site_aniso_U_11
_atom_site_aniso_U_22
_atom_site_aniso_U_33
_atom_site_aniso_U_23
_atom_site_aniso_U_13
_atom_site_aniso_U_12
Ir1 0.02342(10) 0.03053(11) 0.01988(10) -0.00413(7) 0.01171(8) -0.01316(8)
Ru1 0.0268(2) 0.0386(2) 0.02161(19) -0.00668(16) 0.01180(17) -0.01909(18)
Ru2 0.0243(2) 0.0365(2) 0.0243(2) -0.00297(16) 0.01484(17) -0.01324(17)
C1 0.029(3) 0.043(3) 0.020(2) -0.003(2) 0.008(2) -0.015(2)
C2 0.042(3) 0.042(3) 0.022(2) -0.002(2) 0.016(2) -0.023(3)
C3 0.036(3) 0.055(4) 0.024(3) -0.003(2) 0.020(2) -0.019(3)
C4 0.041(3) 0.042(3) 0.025(3) -0.005(2) 0.019(2) -0.010(3)
C5 0.039(3) 0.044(3) 0.025(3) -0.011(2) 0.015(2) -0.023(3)
C6 0.033(3) 0.059(4) 0.038(3) 0.007(3) 0.015(3) -0.003(3)
C7 0.078(5) 0.057(5) 0.048(4) 0.005(3) 0.021(4) -0.043(4)
C8 0.041(4) 0.120(7) 0.042(4) -0.004(4) 0.027(3) -0.034(4)
C9 0.080(6) 0.051(4) 0.050(4) -0.007(3) 0.040(4) 0.000(4)
C10 0.074(5) 0.073(5) 0.049(4) -0.025(4) 0.032(4) -0.055(4)
C11 0.047(4) 0.086(6) 0.041(4) 0.015(4) 0.002(3) -0.017(4)
C12 0.057(4) 0.086(6) 0.028(3) -0.027(3) 0.021(3) -0.051(4)
C13 0.046(4) 0.049(4) 0.049(4) -0.020(3) 0.018(3) -0.030(3)
C14 0.040(3) 0.049(4) 0.038(3) -0.012(3) 0.017(3) -0.033(3)
C15 0.028(3) 0.052(4) 0.038(3) -0.010(3) 0.008(2) -0.024(3)
C16 0.038(3) 0.072(5) 0.030(3) 0.004(3) 0.001(3) -0.039(3)
C17 0.110(8) 0.185(12) 0.056(5) -0.068(7) 0.055(6) -0.103(9)
C18 0.067(6) 0.043(5) 0.115(8) -0.028(5) 0.031(6) -0.021(4)
C19 0.077(5) 0.083(6) 0.049(4) -0.007(4) 0.024(4) -0.062(5)
C20 0.031(4) 0.081(6) 0.091(6) -0.029(5) 0.025(4) -0.027(4)
C21 0.075(6) 0.113(8) 0.058(5) 0.037(5) -0.019(4) -0.067(6)
C22 0.045(4) 0.052(4) 0.066(4) -0.007(3) 0.042(3) -0.024(3)
C23 0.033(3) 0.108(7) 0.046(4) -0.020(4) 0.028(3) -0.038(4)
C24 0.039(4) 0.103(7) 0.070(5) 0.030(5) 0.042(4) 0.006(4)
C25 0.069(5) 0.045(4) 0.077(5) -0.018(3) 0.063(4) -0.022(3)
C26 0.039(3) 0.073(5) 0.039(3) 0.000(3) 0.028(3) -0.021(3)
C27 0.129(9) 0.052(5) 0.217(14) -0.031(7) 0.141(10) -0.043(6)
C28 0.085(7) 0.288(19) 0.071(7) -0.062(9) 0.047(6) -0.126(11)
C29 0.088(8) 0.147(11) 0.171(13) 0.112(10) 0.100(9) 0.068(8)
C30 0.164(12) 0.095(8) 0.227(16) -0.098(10) 0.173(13) -0.074(8)
C31 0.073(6) 0.175(11) 0.041(4) 0.019(5) 0.029(4) -0.048(7)

loop_
_atom_type_symbol
_atom_type_description
_atom_type_scat_dispersion_real
_atom_type_scat_dispersion_imag
_atom_type_scat_source
C C 0.0033 0.0016 'International Tables Vol C Tables 4.2.6.8 and 6.1.1.4'
H H 0.0000 0.0000 'International Tables Vol C Tables 4.2.6.8 and 6.1.1.4'
Ru Ru -1.2594 0.8363 'International Tables Vol C Tables 4.2.6.8 and 6.1.1.4'
Ir Ir -1.4442 7.9887 'International Tables Vol C Tables 4.2.6.8 and 6.1.1.4'

loop_
_geom_angle_atom_site_label_1
_geom_angle_atom_site_label_2
_geom_angle_atom_site_label_3
_geom_angle
C4 Ir1 C2 63.7(2)
C4 Ir1 C1 63.5(2)
C2 Ir1 C1 38.7(2)
C4 Ir1 C5 38.2(2)
C2 Ir1 C5 63.7(2)
C1 Ir1 C5 37.4(2)
C4 Ir1 C3 38.3(2)
C2 Ir1 C3 37.4(2)
C1 Ir1 C3 63.4(2)
C5 Ir1 C3 63.5(2)
C4 Ir1 Ru1 137.77(17)
C2 Ir1 Ru1 120.07(15)
C1 Ir1 Ru1 148.44(15)
C5 Ir1 Ru1 174.07(16)
C3 Ir1 Ru1 116.18(16)
C4 Ir1 Ru2 144.93(17)
C2 Ir1 Ru2 141.61(16)
C1 Ir1 Ru2 117.87(15)
C5 Ir1 Ru2 119.45(16)
C3 Ir1 Ru2 176.72(16)
Ru1 Ir1 Ru2 61.05(4)
C16 Ru1 C13 65.0(3)
C16 Ru1 C12 39.0(3)
C13 Ru1 C12 38.3(3)
C16 Ru1 C15 38.8(2)
C13 Ru1 C15 63.8(3)
C12 Ru1 C15 64.2(3)
C16 Ru1 C14 64.4(2)
C13 Ru1 C14 38.3(3)
C12 Ru1 C14 63.9(2)
C15 Ru1 C14 37.5(2)
C16 Ru1 Ir1 152.4(2)
C13 Ru1 Ir1 134.4(2)
C12 Ru1 Ir1 168.5(2)
C15 Ru1 Ir1 123.73(17)
C14 Ru1 Ir1 116.29(16)
C16 Ru1 Ru2 129.18(17)
C13 Ru1 Ru2 128.6(2)
C12 Ru1 Ru2 115.95(19)
C15 Ru1 Ru2 162.00(18)
C14 Ru1 Ru2 160.40(18)
Ir1 Ru1 Ru2 59.55(4)
C22 Ru2 C24 63.8(3)
C22 Ru2 C26 38.4(3)
C24 Ru2 C26 64.0(3)
C22 Ru2 C25 64.3(3)
C24 Ru2 C25 39.1(3)
C26 Ru2 C25 38.0(3)
C22 Ru2 C23 38.3(3)
C24 Ru2 C23 37.4(4)
C26 Ru2 C23 63.8(3)
C25 Ru2 C23 64.2(3)
C22 Ru2 Ir1 135.7(2)
C24 Ru2 Ir1 121.3(2)
C26 Ru2 Ir1 171.5(2)
C25 Ru2 Ir1 150.4(2)
C23 Ru2 Ir1 115.63(18)
C22 Ru2 Ru1 146.3(2)
C24 Ru2 Ru1 142.2(3)
C26 Ru2 Ru1 121.38(19)
C25 Ru2 Ru1 119.0(2)
C23 Ru2 Ru1 174.73(19)
Ir1 Ru2 Ru1 59.40(4)
C5 C1 C2 108.1(5)
C5 C1 C6 126.3(6)
C2 C1 C6 125.5(6)
C5 C1 Ir1 71.5(3)
C2 C1 Ir1 70.5(3)
C6 C1 Ir1 127.6(4)
C3 C2 C1 107.6(5)
C3 C2 C7 127.4(6)
C1 C2 C7 124.9(6)
C3 C2 Ir1 71.7(3)
C1 C2 Ir1 70.8(3)
C7 C2 Ir1 126.6(4)
C2 C3 C4 108.2(5)
C2 C3 C8 126.8(6)
C4 C3 C8 125.0(6)
C2 C3 Ir1 70.9(3)
C4 C3 Ir1 69.5(3)
C8 C3 Ir1 127.6(4)
C5 C4 C3 108.1(5)
C5 C4 C9 125.5(6)
C3 C4 C9 126.0(6)
C5 C4 Ir1 72.2(3)
C3 C4 Ir1 72.2(3)
C9 C4 Ir1 126.4(4)
C1 C5 C4 107.9(5)
C1 C5 C10 125.8(6)
C4 C5 C10 126.1(6)
C1 C5 Ir1 71.1(3)
C4 C5 Ir1 69.6(3)
C10 C5 Ir1 128.7(4)
C1 C6 C11 112.7(6)
C13 C12 C16 107.9(6)
C13 C12 C17 126.5(8)
C16 C12 C17 125.4(8)
C13 C12 Ru1 70.3(3)
C16 C12 Ru1 69.8(3)
C17 C12 Ru1 129.1(5)
C12 C13 C14 108.9(6)
C12 C13 C18 125.9(8)
C14 C13 C18 125.0(7)
C12 C13 Ru1 71.4(4)
C14 C13 Ru1 73.2(3)
C18 C13 Ru1 125.8(5)
C15 C14 C13 107.2(6)
C15 C14 C19 126.8(7)
C13 C14 C19 125.6(7)
C15 C14 Ru1 70.2(3)
C13 C14 Ru1 68.5(3)
C19 C14 Ru1 131.9(4)
C14 C15 C16 109.1(6)
C14 C15 C20 125.7(7)
C16 C15 C20 125.1(7)
C14 C15 Ru1 72.4(3)
C16 C15 Ru1 69.1(3)
C20 C15 Ru1 127.6(4)
C12 C16 C15 106.8(6)
C12 C16 C21 126.0(8)
C15 C16 C21 127.1(8)
C12 C16 Ru1 71.2(4)
C15 C16 Ru1 72.0(3)
C21 C16 Ru1 124.1(5)
C26 C22 C23 108.0(7)
C26 C22 C27 126.7(8)
C23 C22 C27 125.1(9)
C26 C22 Ru2 71.4(3)
C23 C22 Ru2 72.0(4)
C27 C22 Ru2 127.1(5)
C24 C23 C22 108.2(7)
C24 C23 C28 126.8(10)
C22 C23 C28 124.8(10)
C24 C23 Ru2 70.7(4)
C22 C23 Ru2 69.7(4)
C28 C23 Ru2 128.8(5)
C23 C24 C25 108.5(7)
C23 C24 C29 128.8(11)
C25 C24 C29 122.5(11)
C23 C24 Ru2 71.8(4)
C25 C24 Ru2 70.6(4)
C29 C24 Ru2 126.7(6)
C26 C25 C24 106.6(7)
C26 C25 C30 126.7(9)
C24 C25 C30 126.5(9)
C26 C25 Ru2 70.9(3)
C24 C25 Ru2 70.3(4)
C30 C25 Ru2 126.8(6)
C25 C26 C22 108.6(6)
C25 C26 C31 127.2(8)
C22 C26 C31 124.0(8)
C25 C26 Ru2 71.1(3)
C22 C26 Ru2 70.2(3)
C31 C26 Ru2 128.2(5)

loop_
_geom_bond_atom_site_label_1
_geom_bond_atom_site_label_2
_geom_bond_distance
Ir1 C4 2.176(6)
Ir1 C2 2.201(5)
Ir1 C1 2.206(5)
Ir1 C5 2.211(5)
Ir1 C3 2.212(5)
Ir1 Ru1 2.6931(16)
Ir1 Ru2 2.6972(12)
Ru1 C16 2.140(6)
Ru1 C13 2.145(6)
Ru1 C12 2.159(6)
Ru1 C15 2.179(6)
Ru1 C14 2.208(6)
Ru1 Ru2 2.7378(19)
Ru2 C22 2.142(6)
Ru2 C24 2.158(7)
Ru2 C26 2.159(6)
Ru2 C25 2.161(6)
Ru2 C23 2.172(6)
C1 C5 1.415(8)
C1 C2 1.460(8)
C1 C6 1.500(8)
C2 C3 1.414(8)
C2 C7 1.485(9)
C3 C4 1.438(9)
C3 C8 1.496(8)
C4 C5 1.437(8)
C4 C9 1.495(9)
C5 C10 1.481(9)
C6 C11 1.513(9)
C12 C13 1.412(10)
C12 C16 1.436(11)
C12 C17 1.512(10)
C13 C14 1.430(9)
C13 C18 1.485(10)
C14 C15 1.410(9)
C14 C19 1.499(9)
C15 C16 1.437(9)
C15 C20 1.504(10)
C16 C21 1.499(10)
C22 C26 1.415(10)
C22 C23 1.415(11)
C22 C27 1.496(11)
C23 C24 1.390(13)
C23 C28 1.520(12)
C24 C25 1.445(12)
C24 C29 1.505(12)
C25 C26 1.406(10)
C25 C30 1.509(12)
C26 C31 1.508(10)
